data_4025870
loop_
_publ_author_name
'Maliha Uroos'
'William Lewis'
'Alexander J. Blake'
'Christopher J. Hayes'

_publ_section_title
;
 Total Synthesis of (+)-Cymbodiacetal: A Re-evaluation of the Biomimetic
 Route
;
_journal_name_full 'Journal of Organic Chemistry'
_journal_page_first 8465
_journal_page_last 8470
_journal_paper_doi 10.1021/jo101691n
_journal_volume 75
_journal_year 2010
_chemical_absolute_configuration syn
_chemical_formula_moiety 'C22 H34 O4'
_chemical_formula_sum 'C22 H34 O4'
_chemical_formula_weight 362.49
_chemical_name_systematic
; 
 ? 
;
_space_group_IT_number 96
_symmetry_cell_setting tetragonal
_symmetry_space_group_name_Hall 'P 4nw 2abw'
_symmetry_space_group_name_H-M 'P 43 21 2'
_atom_sites_solution_hydrogens geom
_atom_sites_solution_primary direct
_atom_sites_solution_secondary difmap
_audit_creation_method 'enCIFer editing of SHELXL-97 created file'
_cell_angle_alpha 90.00
_cell_angle_beta 90.00
_cell_angle_gamma 90.00
_cell_formula_units_Z 4
_cell_length_a 14.4022(13)
_cell_length_b 14.4022(13)
_cell_length_c 9.5546(16)
_cell_measurement_reflns_used 17979
_cell_measurement_temperature 150(2)
_cell_measurement_theta_max 27.66
_cell_measurement_theta_min 2.56
_cell_volume 1981.8(4)
_computing_cell_refinement 'Bruker SAINT version 6.36A (Bruker, 2002)'
_computing_data_collection 'Bruker SMART version 5.625 (Bruker, 2001)'
_computing_data_reduction 'Bruker SAINT; SHELXTL (Sheldrick, 2008)'
_computing_molecular_graphics ' ? '
_computing_publication_material 'enCIFer(Allen et al.,2004);PLATON(Spek,2003)'
_computing_structure_refinement 'SHELXL97 (Sheldrick, 2008)'
_computing_structure_solution 'SHELXTL (Sheldrick, 2008)'
_diffrn_ambient_temperature 150(2)
_diffrn_detector_area_resol_mean 8.366
_diffrn_measured_fraction_theta_full 1.000
_diffrn_measured_fraction_theta_max 0.999
_diffrn_measurement_device_type 'Bruker SMART APEX CCD area detector'
_diffrn_measurement_method '\w AND \f'
_diffrn_radiation_monochromator graphite
_diffrn_radiation_source 'sealed tube'
_diffrn_radiation_type MoK\a
_diffrn_radiation_wavelength 0.71073
_diffrn_reflns_av_R_equivalents 0.0278
_diffrn_reflns_av_sigmaI/netI 0.0083
_diffrn_reflns_limit_h_max 18
_diffrn_reflns_limit_h_min -18
_diffrn_reflns_limit_k_max 18
_diffrn_reflns_limit_k_min -18
_diffrn_reflns_limit_l_max 12
_diffrn_reflns_limit_l_min -12
_diffrn_reflns_number 32507
_diffrn_reflns_theta_full 27.50
_diffrn_reflns_theta_max 27.64
_diffrn_reflns_theta_min 2.00
_diffrn_standards_decay_% 0
_diffrn_standards_number 0
_exptl_absorpt_coefficient_mu 0.082
_exptl_absorpt_correction_T_max 0.862
_exptl_absorpt_correction_T_min 0.779
_exptl_absorpt_correction_type multi-scan
_exptl_absorpt_process_details 'SADABS 2007/2'
_exptl_crystal_colour colourless
_exptl_crystal_density_diffrn 1.215
_exptl_crystal_density_method 'not measured'
_exptl_crystal_description sphenoid
_exptl_crystal_F_000 792
_exptl_crystal_size_max 0.66
_exptl_crystal_size_mid 0.12
_exptl_crystal_size_min 0.10
_refine_diff_density_max 0.295
_refine_diff_density_min -0.164
_refine_diff_density_rms 0.038
_refine_ls_extinction_method none
_refine_ls_goodness_of_fit_ref 1.148
_refine_ls_hydrogen_treatment constr
_refine_ls_matrix_type full
_refine_ls_number_parameters 120
_refine_ls_number_reflns 1378
_refine_ls_number_restraints 0
_refine_ls_restrained_S_all 1.148
_refine_ls_R_factor_all 0.0378
_refine_ls_R_factor_gt 0.0373
_refine_ls_shift/su_max 0.000
_refine_ls_shift/su_mean 0.000
_refine_ls_structure_factor_coef Fsqd
_refine_ls_weighting_details 'calc w=1/[\s^2^(Fo^2^)+(0.0536P)^2^+0.4513P] where P=(Fo^2^+2Fc^2^)/3'
_refine_ls_weighting_scheme calc
_refine_ls_wR_factor_gt 0.0978
_refine_ls_wR_factor_ref 0.0983
_reflns_number_gt 1358
_reflns_number_total 1378
_reflns_threshold_expression I>2\s(I)
_cod_data_source_file jo101691n_si_004.cif
_cod_data_source_block ocmucb
_cod_depositor_comments
;
The following automatic conversions were performed:

'_symmetry_cell_setting' value 'Tetragonal' changed to 'tetragonal'
according to the built-in table from CIF Core dictionary named
'cif_core.dic' version 2.4.1 from
2010-06-29.

'_exptl_absorpt_correction_type' value 'MULTI-SCAN'
changed to 'multi-scan' according to the built-in table from CIF Core
dictionary named 'cif_core.dic' version 2.4.1 from
2010-06-29.

'_refine_ls_hydrogen_treatment' value 'CONSTR' changed
to 'constr' according to the built-in table from CIF Core dictionary
named 'cif_core.dic' version 2.4.1 from 2010-06-29.

Automatic conversion script
Id: cif_fix_values 1646 2011-03-28 12:23:43Z adriana 
;
_cod_database_code 4025870
_nottingham_internal_coll_name OCMUCB
_nottingham_internal_coll_number 8891
_nottingham_internal_coll_client MU/CJH
_nottingham_internal_coll_type SPHERE
_nottingham_internal_coll_frame_time 40s
_nottingham_internal_coll_frame_width '0.3 & 0.5 DEGREES'
_nottingham_internal_coll_frame_method '\w & \F scans'
_nottingham_internal_coll_user AJB
_nottingham_internal_coll_date 10/9/2009
_nottingham_internal_process_user WL
_nottingham_internal_process_date 15/9/2009
_nottingham_internal_solution_user WL
_nottingham_internal_solution_date 15/9/2009
_nottingham_internal_refinement_user WL
_nottingham_internal_refinement_date 22/10/2009
_nottingham_internal_validation_user WL
_nottingham_internal_validation_date 12/03/2010
_nottingham_internal_archive_date 12/3/2010

loop_
_symmetry_equiv_pos_as_xyz
'x, y, z'
'-x, -y, z+1/2'
'-y+1/2, x+1/2, z+3/4'
'y+1/2, -x+1/2, z+1/4'
'-x+1/2, y+1/2, -z+3/4'
'x+1/2, -y+1/2, -z+1/4'
'y, x, -z'
'-y, -x, -z+1/2'

loop_
_atom_site_label
_atom_site_type_symbol
_atom_site_fract_x
_atom_site_fract_y
_atom_site_fract_z
_atom_site_U_iso_or_equiv
_atom_site_adp_type
_atom_site_occupancy
_atom_site_symmetry_multiplicity
_atom_site_calc_flag
_atom_site_refinement_flags
_atom_site_disorder_assembly
_atom_site_disorder_group
C1 C 0.13697(11) 0.11213(11) 0.87176(17) 0.0218(3) Uani 1 1 d . . .
C2 C 0.22472(11) 0.09056(11) 0.95788(17) 0.0209(3) Uani 1 1 d . . .
C3 C 0.30857(11) 0.14607(12) 0.90840(16) 0.0208(3) Uani 1 1 d . . .
H3A H 0.3639 0.1269 0.9627 0.025 Uiso 1 1 calc R . .
H3B H 0.2976 0.2129 0.9264 0.025 Uiso 1 1 calc R . .
C4 C 0.32753(11) 0.13166(12) 0.75187(17) 0.0227(3) Uani 1 1 d . . .
H4A H 0.3399 0.0641 0.7360 0.027 Uiso 1 1 calc R . .
C5 C 0.24056(12) 0.15830(12) 0.66890(17) 0.0249(4) Uani 1 1 d . . .
H5A H 0.2281 0.2254 0.6814 0.030 Uiso 1 1 calc R . .
H5B H 0.2516 0.1469 0.5681 0.030 Uiso 1 1 calc R . .
C6 C 0.15630(12) 0.10297(12) 0.71632(16) 0.0252(4) Uani 1 1 d . . .
H6A H 0.1012 0.1244 0.6635 0.030 Uiso 1 1 calc R . .
H6B H 0.1663 0.0366 0.6936 0.030 Uiso 1 1 calc R . .
C7 C 0.41202(13) 0.18553(14) 0.70430(18) 0.0281(4) Uani 1 1 d . . .
C8 C 0.48918(14) 0.14262(17) 0.6673(2) 0.0377(5) Uani 1 1 d . . .
H8A H 0.5413 0.1776 0.6368 0.045 Uiso 1 1 calc R . .
H8B H 0.4926 0.0768 0.6712 0.045 Uiso 1 1 calc R . .
C9 C 0.40475(16) 0.28947(15) 0.6992(3) 0.0426(5) Uani 1 1 d . . .
H9A H 0.4669 0.3164 0.6899 0.064 Uiso 1 1 calc R . .
H9B H 0.3758 0.3121 0.7855 0.064 Uiso 1 1 calc R . .
H9C H 0.3667 0.3078 0.6187 0.064 Uiso 1 1 calc R . .
C10 C 0.05655(12) 0.05125(12) 0.91989(18) 0.0273(4) Uani 1 1 d . . .
H10A H 0.0668 -0.0137 0.8899 0.033 Uiso 1 1 calc R . .
H10B H -0.0023 0.0734 0.8781 0.033 Uiso 1 1 calc R . .
O11 O 0.20833(7) 0.11516(8) 1.10046(12) 0.0212(3) Uani 1 1 d . . .
O12 O 0.23729(9) -0.00636(8) 0.94419(13) 0.0264(3) Uani 1 1 d . . .
C13 C 0.31450(14) -0.04499(13) 1.0165(2) 0.0338(4) Uani 1 1 d . . .
H13A H 0.3126 -0.1128 1.0090 0.051 Uiso 1 1 calc R . .
H13B H 0.3118 -0.0269 1.1153 0.051 Uiso 1 1 calc R . .
H13C H 0.3722 -0.0218 0.9749 0.051 Uiso 1 1 calc R . .

loop_
_atom_site_aniso_label
_atom_site_aniso_U_11
_atom_site_aniso_U_22
_atom_site_aniso_U_33
_atom_site_aniso_U_23
_atom_site_aniso_U_13
_atom_site_aniso_U_12
C1 0.0201(7) 0.0197(7) 0.0257(7) -0.0004(6) -0.0053(6) 0.0005(6)
C2 0.0208(7) 0.0204(7) 0.0216(7) 0.0012(6) -0.0027(6) 0.0016(6)
C3 0.0190(7) 0.0249(7) 0.0184(6) 0.0000(6) -0.0028(6) 0.0006(6)
C4 0.0227(8) 0.0246(8) 0.0209(7) -0.0019(6) -0.0013(6) 0.0037(6)
C5 0.0274(8) 0.0274(8) 0.0199(7) -0.0007(6) -0.0034(6) 0.0031(6)
C6 0.0252(8) 0.0268(8) 0.0236(7) -0.0051(7) -0.0076(7) 0.0020(6)
C7 0.0254(9) 0.0384(10) 0.0206(7) -0.0010(7) 0.0002(6) -0.0020(7)
C8 0.0271(9) 0.0534(12) 0.0324(9) -0.0062(9) 0.0037(8) -0.0005(8)
C9 0.0362(11) 0.0394(11) 0.0521(12) 0.0065(10) 0.0049(10) -0.0087(8)
C10 0.0225(8) 0.0244(8) 0.0351(9) -0.0008(7) -0.0052(7) -0.0035(6)
O11 0.0201(6) 0.0239(6) 0.0197(5) 0.0028(4) -0.0011(4) 0.0029(4)
O12 0.0274(6) 0.0201(6) 0.0316(6) 0.0003(5) -0.0051(5) 0.0043(5)
C13 0.0356(10) 0.0280(9) 0.0380(9) 0.0047(8) -0.0086(8) 0.0104(7)

loop_
_atom_type_symbol
_atom_type_description
_atom_type_scat_dispersion_real
_atom_type_scat_dispersion_imag
_atom_type_scat_source
C C 0.0033 0.0016 'International Tables Vol C Tables 4.2.6.8 and 6.1.1.4'
H H 0.0000 0.0000 'International Tables Vol C Tables 4.2.6.8 and 6.1.1.4'
O O 0.0106 0.0060 'International Tables Vol C Tables 4.2.6.8 and 6.1.1.4'

loop_
_geom_angle_atom_site_label_1
_geom_angle_atom_site_label_2
_geom_angle_atom_site_label_3
_geom_angle
_geom_angle_site_symmetry_1
_geom_angle_site_symmetry_3
_geom_angle_publ_flag
O11 C1 C6 107.65(13) 7_557 . ?
O11 C1 C10 109.33(13) 7_557 . ?
C6 C1 C10 112.64(14) . . ?
O11 C1 C2 105.88(12) 7_557 . ?
C6 C1 C2 110.80(13) . . ?
C10 C1 C2 110.27(13) . . ?
O12 C2 O11 110.77(13) . . ?
O12 C2 C3 112.83(13) . . ?
O11 C2 C3 107.28(13) . . ?
O12 C2 C1 104.77(13) . . ?
O11 C2 C1 108.92(13) . . ?
C3 C2 C1 112.26(13) . . ?
C2 C3 C4 111.88(13) . . ?
C2 C3 H3A 109.2 . . ?
C4 C3 H3A 109.2 . . ?
C2 C3 H3B 109.2 . . ?
C4 C3 H3B 109.2 . . ?
H3A C3 H3B 107.9 . . ?
C7 C4 C5 111.95(14) . . ?
C7 C4 C3 111.51(14) . . ?
C5 C4 C3 108.97(13) . . ?
C7 C4 H4A 108.1 . . ?
C5 C4 H4A 108.1 . . ?
C3 C4 H4A 108.1 . . ?
C6 C5 C4 111.54(14) . . ?
C6 C5 H5A 109.3 . . ?
C4 C5 H5A 109.3 . . ?
C6 C5 H5B 109.3 . . ?
C4 C5 H5B 109.3 . . ?
H5A C5 H5B 108.0 . . ?
C1 C6 C5 113.12(13) . . ?
C1 C6 H6A 109.0 . . ?
C5 C6 H6A 109.0 . . ?
C1 C6 H6B 109.0 . . ?
C5 C6 H6B 109.0 . . ?
H6A C6 H6B 107.8 . . ?
C8 C7 C9 121.13(19) . . ?
C8 C7 C4 121.16(18) . . ?
C9 C7 C4 117.71(16) . . ?
C7 C8 H8A 120.0 . . ?
C7 C8 H8B 120.0 . . ?
H8A C8 H8B 120.0 . . ?
C7 C9 H9A 109.5 . . ?
C7 C9 H9B 109.5 . . ?
H9A C9 H9B 109.5 . . ?
C7 C9 H9C 109.5 . . ?
H9A C9 H9C 109.5 . . ?
H9B C9 H9C 109.5 . . ?
C1 C10 C10 108.08(9) . 7_557 ?
C1 C10 H10A 110.1 . . ?
C10 C10 H10A 110.1 7_557 . ?
C1 C10 H10B 110.1 . . ?
C10 C10 H10B 110.1 7_557 . ?
H10A C10 H10B 108.4 . . ?
C2 O11 C1 112.82(12) . 7_557 ?
C2 O12 C13 116.19(14) . . ?
O12 C13 H13A 109.5 . . ?
O12 C13 H13B 109.5 . . ?
H13A C13 H13B 109.5 . . ?
O12 C13 H13C 109.5 . . ?
H13A C13 H13C 109.5 . . ?
H13B C13 H13C 109.5 . . ?

loop_
_geom_bond_atom_site_label_1
_geom_bond_atom_site_label_2
_geom_bond_distance
_geom_bond_site_symmetry_2
_geom_bond_publ_flag
C1 O11 1.4452(19) 7_557 ?
C1 C6 1.517(2) . ?
C1 C10 1.524(2) . ?
C1 C2 1.540(2) . ?
C2 O12 1.4136(19) . ?
C2 O11 1.4272(19) . ?
C2 C3 1.523(2) . ?
C3 C4 1.534(2) . ?
C3 H3A 0.9900 . ?
C3 H3B 0.9900 . ?
C4 C7 1.513(2) . ?
C4 C5 1.531(2) . ?
C4 H4A 1.0000 . ?
C5 C6 1.521(2) . ?
C5 H5A 0.9900 . ?
C5 H5B 0.9900 . ?
C6 H6A 0.9900 . ?
C6 H6B 0.9900 . ?
C7 C8 1.320(3) . ?
C7 C9 1.501(3) . ?
C8 H8A 0.9500 . ?
C8 H8B 0.9500 . ?
C9 H9A 0.9800 . ?
C9 H9B 0.9800 . ?
C9 H9C 0.9800 . ?
C10 C10 1.535(3) 7_557 ?
C10 H10A 0.9900 . ?
C10 H10B 0.9900 . ?
O11 C1 1.4452(19) 7_557 ?
O12 C13 1.422(2) . ?
C13 H13A 0.9800 . ?
C13 H13B 0.9800 . ?
C13 H13C 0.9800 . ?

loop_
_geom_torsion_atom_site_label_1
_geom_torsion_atom_site_label_2
_geom_torsion_atom_site_label_3
_geom_torsion_atom_site_label_4
_geom_torsion
_geom_torsion_site_symmetry_1
_geom_torsion_site_symmetry_2
_geom_torsion_site_symmetry_3
_geom_torsion_site_symmetry_4
_geom_torsion_publ_flag
O11 C1 C2 O12 172.31(12) 7_557 . . . ?
C6 C1 C2 O12 -71.25(17) . . . . ?
C10 C1 C2 O12 54.15(17) . . . . ?
O11 C1 C2 O11 53.75(15) 7_557 . . . ?
C6 C1 C2 O11 170.18(13) . . . . ?
C10 C1 C2 O11 -64.41(17) . . . . ?
O11 C1 C2 C3 -64.91(16) 7_557 . . . ?
C6 C1 C2 C3 51.53(18) . . . . ?
C10 C1 C2 C3 176.93(13) . . . . ?
O12 C2 C3 C4 62.79(17) . . . . ?
O11 C2 C3 C4 -174.94(12) . . . . ?
C1 C2 C3 C4 -55.32(17) . . . . ?
C2 C3 C4 C7 -178.87(13) . . . . ?
C2 C3 C4 C5 57.05(18) . . . . ?
C7 C4 C5 C6 179.32(13) . . . . ?
C3 C4 C5 C6 -56.85(18) . . . . ?
O11 C1 C6 C5 63.35(17) 7_557 . . . ?
C10 C1 C6 C5 -176.05(14) . . . . ?
C2 C1 C6 C5 -51.99(19) . . . . ?
C4 C5 C6 C1 55.93(19) . . . . ?
C5 C4 C7 C8 -126.68(18) . . . . ?
C3 C4 C7 C8 110.93(19) . . . . ?
C5 C4 C7 C9 52.7(2) . . . . ?
C3 C4 C7 C9 -69.7(2) . . . . ?
O11 C1 C10 C10 -67.4(2) 7_557 . . 7_557 ?
C6 C1 C10 C10 172.95(17) . . . 7_557 ?
C2 C1 C10 C10 48.6(2) . . . 7_557 ?
O12 C2 O11 C1 -104.57(14) . . . 7_557 ?
C3 C2 O11 C1 131.89(13) . . . 7_557 ?
C1 C2 O11 C1 10.15(16) . . . 7_557 ?
O11 C2 O12 C13 -62.01(18) . . . . ?
C3 C2 O12 C13 58.27(19) . . . . ?
C1 C2 O12 C13 -179.31(14) . . . . ?
